data_4102505
loop_
_publ_author_name
'Eric L. Dane'
'Sarah B. King'
'Timothy M. Swager'

_publ_section_title
;
 Conjugated Polymers That Respond to Oxidation with Increased Emission
;
_journal_name_full 'Journal of the American Chemical Society'
_journal_page_first 7758
_journal_page_last 7768
_journal_paper_doi 10.1021/ja1019063
_journal_volume 132
_journal_year 2010
_chemical_formula_sum 'C24 H36 I2 S4'
_chemical_formula_weight 706.57
_chemical_name_systematic
; 
 ? 
;
_space_group_IT_number 2
_symmetry_cell_setting triclinic
_symmetry_space_group_name_Hall '-P 1'
_symmetry_space_group_name_H-M 'P -1'
_atom_sites_solution_hydrogens geom
_atom_sites_solution_primary direct
_atom_sites_solution_secondary difmap
_audit_creation_method SHELXL-97
_cell_angle_alpha 61.8790(10)
_cell_angle_beta 75.5560(10)
_cell_angle_gamma 76.3020(10)
_cell_formula_units_Z 2
_cell_length_a 9.9066(7)
_cell_length_b 12.6542(9)
_cell_length_c 13.0668(9)
_cell_measurement_reflns_used 9904
_cell_measurement_temperature 100(2)
_cell_measurement_theta_max 31.22
_cell_measurement_theta_min 2.44
_cell_volume 1385.32(17)
_computing_cell_refinement 'SAINT 7.46A (Bruker-AXS, 2009)'
_computing_data_collection 'APEX2 v2009.3.0 (Bruker-AXS, 2009)'
_computing_data_reduction 'SAINT 7.46A (Bruker-AXS, 2009)'
_computing_molecular_graphics 'Bruker SHELXTL'
_computing_publication_material 'Bruker SHELXTL'
_computing_structure_refinement 'SHELXL-97 (Sheldrick, 2008)'
_computing_structure_solution 'SHELXS-97 (Sheldrick, 2008)'
_diffrn_ambient_temperature 100(2)
_diffrn_detector_area_resol_mean 8.3
_diffrn_measured_fraction_theta_full 0.992
_diffrn_measured_fraction_theta_max 0.992
_diffrn_measurement_device_type 'Bruker Smart APEX CCD'
_diffrn_measurement_method 'omega and phi scans'
_diffrn_radiation_monochromator graphite
_diffrn_radiation_source 'fine-focus sealed tube'
_diffrn_radiation_type MoK\a
_diffrn_radiation_wavelength 0.71073
_diffrn_reflns_av_R_equivalents 0.0338
_diffrn_reflns_av_sigmaI/netI 0.0254
_diffrn_reflns_limit_h_max 13
_diffrn_reflns_limit_h_min -13
_diffrn_reflns_limit_k_max 17
_diffrn_reflns_limit_k_min -17
_diffrn_reflns_limit_l_max 18
_diffrn_reflns_limit_l_min -18
_diffrn_reflns_number 34253
_diffrn_reflns_theta_full 29.57
_diffrn_reflns_theta_max 29.57
_diffrn_reflns_theta_min 1.79
_exptl_absorpt_coefficient_mu 2.582
_exptl_absorpt_correction_T_max 0.6980
_exptl_absorpt_correction_T_min 0.4248
_exptl_absorpt_correction_type multi-scan
_exptl_absorpt_process_details 'SADABS (Sheldrick, 2009)'
_exptl_crystal_colour yellow
_exptl_crystal_density_diffrn 1.694
_exptl_crystal_density_method 'not measured'
_exptl_crystal_description plate
_exptl_crystal_F_000 700
_exptl_crystal_size_max 0.40
_exptl_crystal_size_mid 0.40
_exptl_crystal_size_min 0.15
_refine_diff_density_max 0.772
_refine_diff_density_min -0.411
_refine_diff_density_rms 0.092
_refine_ls_extinction_method none
_refine_ls_goodness_of_fit_ref 1.038
_refine_ls_hydrogen_treatment constr
_refine_ls_matrix_type full
_refine_ls_number_parameters 275
_refine_ls_number_reflns 7713
_refine_ls_number_restraints 43
_refine_ls_restrained_S_all 1.036
_refine_ls_R_factor_all 0.0239
_refine_ls_R_factor_gt 0.0211
_refine_ls_shift/su_max 0.004
_refine_ls_shift/su_mean 0.000
_refine_ls_structure_factor_coef Fsqd
_refine_ls_weighting_details 'calc w=1/[\s^2^(Fo^2^)+(0.0230P)^2^+0.9402P] where P=(Fo^2^+2Fc^2^)/3'
_refine_ls_weighting_scheme calc
_refine_ls_wR_factor_gt 0.0511
_refine_ls_wR_factor_ref 0.0526
_reflns_number_gt 7054
_reflns_number_total 7713
_reflns_threshold_expression >2sigma(I)
_cod_data_source_file ja1019063_si_004.cif
_cod_data_source_block 09318
_cod_original_cell_volume 1385.33(17)
_cod_database_code 4102505

loop_
_symmetry_equiv_pos_as_xyz
'x, y, z'
'-x, -y, -z'

loop_
_atom_site_label
_atom_site_type_symbol
_atom_site_fract_x
_atom_site_fract_y
_atom_site_fract_z
_atom_site_U_iso_or_equiv
_atom_site_adp_type
_atom_site_occupancy
_atom_site_symmetry_multiplicity
_atom_site_calc_flag
_atom_site_refinement_flags
I1 I 0.275010(12) 0.283797(11) 0.606126(11) 0.01791(4) Uani 1 1 d .
S1 S 0.61178(4) 0.23014(4) 0.66114(4) 0.01397(8) Uani 1 1 d .
S2 S 0.80712(4) 0.41268(4) 0.56182(4) 0.01386(8) Uani 1 1 d .
C1 C 0.79926(18) 0.25103(16) 0.61214(16) 0.0129(3) Uani 1 1 d D
C8 C 0.87862(19) 0.17920(16) 0.71706(16) 0.0145(3) Uani 1 1 d D
H8A H 0.9768 0.1971 0.6909 0.017 Uiso 1 1 calc R
H8B H 0.8348 0.2079 0.7780 0.017 Uiso 1 1 calc R
C9 C 0.8815(2) 0.04237(17) 0.77279(17) 0.0177(4) Uani 1 1 d D
H9A H 0.7838 0.0232 0.7989 0.021 Uiso 1 1 calc R
H9B H 0.9280 0.0121 0.7134 0.021 Uiso 1 1 calc R
C10 C 0.9600(2) -0.02148(19) 0.87761(19) 0.0250(4) Uani 1 1 d D
H10A H 1.0566 0.0002 0.8516 0.030 Uiso 1 1 calc R
H10B H 0.9118 0.0076 0.9376 0.030 Uiso 1 1 calc R
C11 C 0.9685(3) -0.1585(2) 0.9332(2) 0.0362(6) Uani 1 1 d D
H11A H 0.8734 -0.1805 0.9568 0.054 Uiso 1 1 calc R
H11B H 1.0152 -0.1946 1.0025 0.054 Uiso 1 1 calc R
H11C H 1.0226 -0.1886 0.8761 0.054 Uiso 1 1 calc R
C12 C 0.85588(18) 0.21621(17) 0.51002(16) 0.0145(3) Uani 1 1 d D
H12A H 0.8321 0.1349 0.5349 0.017 Uiso 1 1 calc R
H12B H 0.8061 0.2739 0.4433 0.017 Uiso 1 1 calc R
C13 C 1.01404(18) 0.21416(17) 0.46628(16) 0.0160(3) Uani 1 1 d D
H13A H 1.0416 0.2916 0.4498 0.019 Uiso 1 1 calc R
H13B H 1.0655 0.1481 0.5283 0.019 Uiso 1 1 calc R
C14 C 1.0547(2) 0.1952(2) 0.35501(18) 0.0217(4) Uani 1 1 d D
H14A H 1.0082 0.2646 0.2919 0.026 Uiso 1 1 calc R
H14B H 1.0190 0.1215 0.3702 0.026 Uiso 1 1 calc R
C15 C 1.2135(2) 0.1821(2) 0.3122(2) 0.0271(4) Uani 1 1 d D
H15A H 1.2504 0.2536 0.2993 0.041 Uiso 1 1 calc R
H15B H 1.2323 0.1750 0.2383 0.041 Uiso 1 1 calc R
H15C H 1.2597 0.1096 0.3715 0.041 Uiso 1 1 calc R
C2 C 0.54663(18) 0.37804(16) 0.56871(16) 0.0130(3) Uani 1 1 d .
C3 C 0.40890(18) 0.41373(16) 0.54424(16) 0.0133(3) Uani 1 1 d .
C4 C 0.36172(17) 0.53452(16) 0.47680(16) 0.0132(3) Uani 1 1 d .
I2 I 0.092434(11) 0.544551(10) 1.216585(10) 0.01333(3) Uani 1 1 d .
S3 S 0.32104(5) 0.47633(5) 1.00721(4) 0.01838(9) Uani 1 1 d .
S4 S 0.24401(5) 0.43831(5) 0.82092(4) 0.01968(10) Uani 1 1 d .
C21 C 0.38900(18) 0.46666(18) 0.86644(16) 0.0164(4) Uani 1 1 d D
C28 C 0.44301(19) 0.58514(18) 0.77082(18) 0.0191(4) Uani 1 1 d D
H28A H 0.5303 0.5913 0.7905 0.023 Uiso 1 1 calc R
H28B H 0.4686 0.5794 0.6952 0.023 Uiso 1 1 calc R
C29 C 0.3422(2) 0.70171(19) 0.75283(18) 0.0214(4) Uani 1 1 d D
H29A H 0.3200 0.7112 0.8265 0.026 Uiso 1 1 calc R
H29B H 0.2532 0.6960 0.7354 0.026 Uiso 1 1 calc R
C30 C 0.4032(2) 0.8128(2) 0.6530(2) 0.0302(5) Uani 1 1 d D
H30A H 0.4198 0.8054 0.5786 0.036 Uiso 1 1 calc R
H30B H 0.4952 0.8153 0.6681 0.036 Uiso 1 1 calc R
C31 C 0.3072(3) 0.9309(2) 0.6390(2) 0.0346(5) Uani 1 1 d D
H31A H 0.2186 0.9317 0.6179 0.052 Uiso 1 1 calc R
H31B H 0.3537 0.9993 0.5768 0.052 Uiso 1 1 calc R
H31C H 0.2878 0.9375 0.7132 0.052 Uiso 1 1 calc R
C32 C 0.50983(19) 0.36044(17) 0.88594(17) 0.0170(4) Uani 1 1 d D
H32A H 0.5452 0.3551 0.8104 0.020 Uiso 1 1 calc R
H32B H 0.5876 0.3799 0.9064 0.020 Uiso 1 1 calc R
C33 C 0.4755(2) 0.23593(19) 0.9803(2) 0.0248(4) Uani 1 1 d D
H33A H 0.4247 0.2428 1.0529 0.030 Uiso 1 1 calc R
H33B H 0.4125 0.2076 0.9532 0.030 Uiso 1 1 calc R
C34 C 0.6071(2) 0.1430(2) 1.00809(19) 0.0257(4) Uani 1 1 d D
H34A H 0.6748 0.1759 1.0260 0.031 Uiso 1 1 calc R
H34B H 0.6518 0.1294 0.9378 0.031 Uiso 1 1 calc R
C35 C 0.5763(3) 0.0221(2) 1.1117(2) 0.0360(5) Uani 1 1 d D
H35A H 0.5402 0.0336 1.1833 0.054 Uiso 1 1 calc R
H35B H 0.6630 -0.0358 1.1221 0.054 Uiso 1 1 calc R
H35C H 0.5058 -0.0091 1.0963 0.054 Uiso 1 1 calc R
C22 C 0.14145(18) 0.49311(16) 1.00443(16) 0.0137(3) Uani 1 1 d .
C23 C 0.03617(18) 0.51768(16) 1.08696(15) 0.0131(3) Uani 1 1 d .
C24 C -0.10511(18) 0.52528(16) 1.08254(15) 0.0131(3) Uani 1 1 d .

loop_
_atom_site_aniso_label
_atom_site_aniso_U_11
_atom_site_aniso_U_22
_atom_site_aniso_U_33
_atom_site_aniso_U_23
_atom_site_aniso_U_13
_atom_site_aniso_U_12
I1 0.01462(6) 0.01372(6) 0.02548(7) -0.00712(5) -0.00387(5) -0.00464(4)
S1 0.01280(18) 0.0119(2) 0.0160(2) -0.00518(17) -0.00253(16) -0.00148(15)
S2 0.01249(18) 0.0128(2) 0.0173(2) -0.00668(17) -0.00418(16) -0.00161(15)
C1 0.0126(7) 0.0119(8) 0.0145(8) -0.0057(7) -0.0025(6) -0.0018(6)
C8 0.0162(8) 0.0129(8) 0.0145(8) -0.0056(7) -0.0045(7) -0.0011(6)
C9 0.0199(8) 0.0154(9) 0.0187(9) -0.0074(7) -0.0068(7) -0.0001(7)
C10 0.0286(10) 0.0209(10) 0.0229(10) -0.0053(8) -0.0131(9) 0.0014(8)
C11 0.0448(14) 0.0205(11) 0.0330(13) -0.0003(10) -0.0189(11) 0.0019(10)
C12 0.0147(8) 0.0157(9) 0.0153(8) -0.0084(7) -0.0032(7) -0.0014(6)
C13 0.0150(8) 0.0170(9) 0.0170(8) -0.0084(7) -0.0035(7) -0.0008(7)
C14 0.0187(9) 0.0287(11) 0.0234(10) -0.0175(9) 0.0018(8) -0.0056(8)
C15 0.0202(9) 0.0304(12) 0.0312(11) -0.0179(10) 0.0050(8) -0.0044(8)
C2 0.0139(7) 0.0108(8) 0.0144(8) -0.0062(7) -0.0024(6) -0.0004(6)
C3 0.0136(7) 0.0137(8) 0.0148(8) -0.0076(7) -0.0017(6) -0.0035(6)
C4 0.0115(7) 0.0149(8) 0.0148(8) -0.0077(7) -0.0020(6) -0.0021(6)
I2 0.01404(6) 0.01625(6) 0.01296(6) -0.00872(5) -0.00279(4) -0.00211(4)
S3 0.01125(19) 0.0313(3) 0.0199(2) -0.0180(2) -0.00215(17) -0.00157(17)
S4 0.01193(19) 0.0351(3) 0.0223(2) -0.0220(2) 0.00027(17) -0.00373(18)
C21 0.0118(7) 0.0259(10) 0.0180(9) -0.0154(8) -0.0016(7) -0.0021(7)
C28 0.0134(8) 0.0256(10) 0.0216(9) -0.0134(8) -0.0032(7) -0.0012(7)
C29 0.0190(9) 0.0249(10) 0.0227(10) -0.0133(8) -0.0073(8) 0.0031(8)
C30 0.0216(10) 0.0255(11) 0.0407(13) -0.0107(10) -0.0088(9) -0.0026(8)
C31 0.0380(13) 0.0239(12) 0.0445(14) -0.0149(11) -0.0175(11) 0.0022(10)
C32 0.0136(8) 0.0204(9) 0.0202(9) -0.0123(8) -0.0002(7) -0.0032(7)
C33 0.0201(9) 0.0250(11) 0.0291(11) -0.0140(9) 0.0043(8) -0.0070(8)
C34 0.0265(10) 0.0225(11) 0.0243(10) -0.0064(9) -0.0048(8) -0.0043(8)
C35 0.0500(15) 0.0273(13) 0.0262(12) -0.0052(10) -0.0095(11) -0.0082(11)
C22 0.0116(7) 0.0160(9) 0.0158(8) -0.0088(7) -0.0025(6) -0.0017(6)
C23 0.0137(8) 0.0137(8) 0.0132(8) -0.0064(7) -0.0030(6) -0.0022(6)
C24 0.0126(7) 0.0152(8) 0.0134(8) -0.0081(7) -0.0008(6) -0.0026(6)

loop_
_atom_type_symbol
_atom_type_description
_atom_type_scat_dispersion_real
_atom_type_scat_dispersion_imag
_atom_type_scat_source
C C 0.0033 0.0016 'International Tables Vol C Tables 4.2.6.8 and 6.1.1.4'
H H 0.0000 0.0000 'International Tables Vol C Tables 4.2.6.8 and 6.1.1.4'
S S 0.1246 0.1234 'International Tables Vol C Tables 4.2.6.8 and 6.1.1.4'
I I -0.4742 1.8119 'International Tables Vol C Tables 4.2.6.8 and 6.1.1.4'

loop_
_geom_angle_atom_site_label_1
_geom_angle_atom_site_label_2
_geom_angle_atom_site_label_3
_geom_angle
_geom_angle_site_symmetry_1
_geom_angle_site_symmetry_3
C2 S1 C1 95.68(8) . .
C4 S2 C1 96.05(8) 2_666 .
C8 C1 C12 114.46(14) . .
C8 C1 S2 107.16(11) . .
C12 C1 S2 110.36(12) . .
C8 C1 S1 109.54(12) . .
C12 C1 S1 108.10(11) . .
S2 C1 S1 106.98(9) . .
C9 C8 C1 115.00(14) . .
C9 C8 H8A 108.5 . .
C1 C8 H8A 108.5 . .
C9 C8 H8B 108.5 . .
C1 C8 H8B 108.5 . .
H8A C8 H8B 107.5 . .
C10 C9 C8 111.46(15) . .
C10 C9 H9A 109.3 . .
C8 C9 H9A 109.3 . .
C10 C9 H9B 109.3 . .
C8 C9 H9B 109.3 . .
H9A C9 H9B 108.0 . .
C11 C10 C9 112.85(18) . .
C11 C10 H10A 109.0 . .
C9 C10 H10A 109.0 . .
C11 C10 H10B 109.0 . .
C9 C10 H10B 109.0 . .
H10A C10 H10B 107.8 . .
C10 C11 H11A 109.5 . .
C10 C11 H11B 109.5 . .
H11A C11 H11B 109.5 . .
C10 C11 H11C 109.5 . .
H11A C11 H11C 109.5 . .
H11B C11 H11C 109.5 . .
C13 C12 C1 115.81(14) . .
C13 C12 H12A 108.3 . .
C1 C12 H12A 108.3 . .
C13 C12 H12B 108.3 . .
C1 C12 H12B 108.3 . .
H12A C12 H12B 107.4 . .
C14 C13 C12 110.97(15) . .
C14 C13 H13A 109.4 . .
C12 C13 H13A 109.4 . .
C14 C13 H13B 109.4 . .
C12 C13 H13B 109.4 . .
H13A C13 H13B 108.0 . .
C13 C14 C15 113.50(16) . .
C13 C14 H14A 108.9 . .
C15 C14 H14A 108.9 . .
C13 C14 H14B 108.9 . .
C15 C14 H14B 108.9 . .
H14A C14 H14B 107.7 . .
C14 C15 H15A 109.5 . .
C14 C15 H15B 109.5 . .
H15A C15 H15B 109.5 . .
C14 C15 H15C 109.5 . .
H15A C15 H15C 109.5 . .
H15B C15 H15C 109.5 . .
C3 C2 C4 119.54(16) . 2_666
C3 C2 S1 123.78(14) . .
C4 C2 S1 116.58(13) 2_666 .
C4 C3 C2 120.47(16) . .
C4 C3 I1 119.80(12) . .
C2 C3 I1 119.72(13) . .
C3 C4 C2 119.99(15) . 2_666
C3 C4 S2 123.78(13) . 2_666
C2 C4 S2 116.18(13) 2_666 2_666
C22 S3 C21 97.90(8) . .
C24 S4 C21 97.63(8) 2_567 .
C32 C21 C28 109.84(15) . .
C32 C21 S3 108.39(13) . .
C28 C21 S3 110.91(13) . .
C32 C21 S4 109.89(12) . .
C28 C21 S4 109.68(13) . .
S3 C21 S4 108.09(9) . .
C29 C28 C21 116.51(16) . .
C29 C28 H28A 108.2 . .
C21 C28 H28A 108.2 . .
C29 C28 H28B 108.2 . .
C21 C28 H28B 108.2 . .
H28A C28 H28B 107.3 . .
C28 C29 C30 112.32(17) . .
C28 C29 H29A 109.1 . .
C30 C29 H29A 109.1 . .
C28 C29 H29B 109.1 . .
C30 C29 H29B 109.1 . .
H29A C29 H29B 107.9 . .
C29 C30 C31 112.9(2) . .
C29 C30 H30A 109.0 . .
C31 C30 H30A 109.0 . .
C29 C30 H30B 109.0 . .
C31 C30 H30B 109.0 . .
H30A C30 H30B 107.8 . .
C30 C31 H31A 109.5 . .
C30 C31 H31B 109.5 . .
H31A C31 H31B 109.5 . .
C30 C31 H31C 109.5 . .
H31A C31 H31C 109.5 . .
H31B C31 H31C 109.5 . .
C33 C32 C21 116.87(16) . .
C33 C32 H32A 108.1 . .
C21 C32 H32A 108.1 . .
C33 C32 H32B 108.1 . .
C21 C32 H32B 108.1 . .
H32A C32 H32B 107.3 . .
C34 C33 C32 112.29(16) . .
C34 C33 H33A 109.1 . .
C32 C33 H33A 109.1 . .
C34 C33 H33B 109.1 . .
C32 C33 H33B 109.1 . .
H33A C33 H33B 107.9 . .
C33 C34 C35 112.93(19) . .
C33 C34 H34A 109.0 . .
C35 C34 H34A 109.0 . .
C33 C34 H34B 109.0 . .
C35 C34 H34B 109.0 . .
H34A C34 H34B 107.8 . .
C34 C35 H35A 109.5 . .
C34 C35 H35B 109.5 . .
H35A C35 H35B 109.5 . .
C34 C35 H35C 109.5 . .
H35A C35 H35C 109.5 . .
H35B C35 H35C 109.5 . .
C23 C22 C24 119.94(15) . 2_567
C23 C22 S3 123.08(13) . .
C24 C22 S3 116.91(13) 2_567 .
C24 C23 C22 120.23(15) . .
C24 C23 I2 120.35(12) . .
C22 C23 I2 119.42(12) . .
C23 C24 C22 119.83(15) . 2_567
C23 C24 S4 123.15(13) . 2_567
C22 C24 S4 116.99(13) 2_567 2_567

loop_
_geom_bond_atom_site_label_1
_geom_bond_atom_site_label_2
_geom_bond_distance
_geom_bond_site_symmetry_2
I1 C3 2.0883(17) .
S1 C2 1.7503(18) .
S1 C1 1.8464(18) .
S2 C4 1.7530(17) 2_666
S2 C1 1.8452(18) .
C1 C8 1.533(2) .
C1 C12 1.534(2) .
C8 C9 1.526(3) .
C8 H8A 0.9900 .
C8 H8B 0.9900 .
C9 C10 1.524(3) .
C9 H9A 0.9900 .
C9 H9B 0.9900 .
C10 C11 1.521(3) .
C10 H10A 0.9900 .
C10 H10B 0.9900 .
C11 H11A 0.9800 .
C11 H11B 0.9800 .
C11 H11C 0.9800 .
C12 C13 1.527(2) .
C12 H12A 0.9900 .
C12 H12B 0.9900 .
C13 C14 1.525(3) .
C13 H13A 0.9900 .
C13 H13B 0.9900 .
C14 C15 1.530(3) .
C14 H14A 0.9900 .
C14 H14B 0.9900 .
C15 H15A 0.9800 .
C15 H15B 0.9800 .
C15 H15C 0.9800 .
C2 C3 1.399(2) .
C2 C4 1.410(2) 2_666
C3 C4 1.389(3) .
C4 C2 1.410(2) 2_666
C4 S2 1.7530(17) 2_666
I2 C23 2.0974(17) .
S3 C22 1.7486(17) .
S3 C21 1.8458(18) .
S4 C24 1.7546(18) 2_567
S4 C21 1.8485(18) .
C21 C32 1.540(3) .
C21 C28 1.541(3) .
C28 C29 1.524(3) .
C28 H28A 0.9900 .
C28 H28B 0.9900 .
C29 C30 1.524(3) .
C29 H29A 0.9900 .
C29 H29B 0.9900 .
C30 C31 1.525(3) .
C30 H30A 0.9900 .
C30 H30B 0.9900 .
C31 H31A 0.9800 .
C31 H31B 0.9800 .
C31 H31C 0.9800 .
C32 C33 1.527(3) .
C32 H32A 0.9900 .
C32 H32B 0.9900 .
C33 C34 1.523(3) .
C33 H33A 0.9900 .
C33 H33B 0.9900 .
C34 C35 1.527(3) .
C34 H34A 0.9900 .
C34 H34B 0.9900 .
C35 H35A 0.9800 .
C35 H35B 0.9800 .
C35 H35C 0.9800 .
C22 C23 1.396(2) .
C22 C24 1.403(2) 2_567
C23 C24 1.394(2) .
C24 C22 1.403(2) 2_567
C24 S4 1.7546(18) 2_567
